data_7208964
loop_
_publ_author_name
'Yan, Zhiqing'
'Bolokowicz, Andrew J.'
'Collett, Teage K.'
'Reeb, Sarah A.'
'Wiseman, Joshua D.'
'Wheeler, Kraig A.'

_publ_section_title
;
 Solid-state photodimerization reactions of racemic and homochiral
 phenylalanine sulfonamidecinnamic acids
;
_journal_issue 1
_journal_name_full CrystEngComm
_journal_page_first 27
_journal_paper_doi 10.1039/c2ce26307f
_journal_volume 15
_journal_year 2013
_chemical_formula_moiety 'C18 H17 N O6 S'
_chemical_formula_sum 'C18 H17 N O6 S'
_chemical_formula_weight 375.39
_chemical_name_systematic
;
?
;
_space_group_IT_number 2
_symmetry_cell_setting triclinic
_symmetry_space_group_name_Hall '-P 1'
_symmetry_space_group_name_H-M 'P -1'
_atom_sites_solution_hydrogens geom
_atom_sites_solution_primary direct
_atom_sites_solution_secondary difmap
_audit_creation_method SHELXL-97
_cell_angle_alpha 90.860(1)
_cell_angle_beta 97.774(2)
_cell_angle_gamma 112.116(2)
_cell_formula_units_Z 2
_cell_length_a 7.3283(2)
_cell_length_b 7.7161(2)
_cell_length_c 16.2329(4)
_cell_measurement_reflns_used 4638
_cell_measurement_temperature 100(2)
_cell_measurement_theta_max 67.344
_cell_measurement_theta_min 2.843
_cell_volume 840.38(4)
_computing_cell_refinement APEX2
_computing_data_reduction
;
SAINT (Bruker, 2008) and XPREP (Bruker, 2008)
;
_computing_molecular_graphics 'XSEED (Barbour, 2001)'
_computing_publication_material 'XSEED (Barbour, 2001)'
_computing_structure_refinement 'SHELXL-97 (Sheldrick, 2008)'
_computing_structure_solution 'SHELXS-97 (Sheldrick, 2008)'
_diffrn_ambient_temperature 101(2)
_diffrn_detector_area_resol_mean 8.3
_diffrn_measured_fraction_theta_full 0.971
_diffrn_measured_fraction_theta_max 0.971
_diffrn_measurement_device_type 'Bruker APEXII CCD'
_diffrn_measurement_method 'phi and omega scans'
_diffrn_radiation_monochromator graphite
_diffrn_radiation_source 'fine-focus sealed tube'
_diffrn_radiation_type CuK\a
_diffrn_radiation_wavelength 1.54178
_diffrn_reflns_av_R_equivalents 0.0334
_diffrn_reflns_av_sigmaI/netI 0.0213
_diffrn_reflns_limit_h_max 8
_diffrn_reflns_limit_h_min -8
_diffrn_reflns_limit_k_max 9
_diffrn_reflns_limit_k_min -9
_diffrn_reflns_limit_l_max 19
_diffrn_reflns_limit_l_min -19
_diffrn_reflns_number 17267
_diffrn_reflns_theta_full 67.67
_diffrn_reflns_theta_max 67.67
_diffrn_reflns_theta_min 2.75
_exptl_absorpt_coefficient_mu 2.046
_exptl_absorpt_correction_T_max 0.921
_exptl_absorpt_correction_T_min 0.679
_exptl_absorpt_correction_type multi-scan
_exptl_absorpt_process_details 'SADABS (Bruker, 2010)'
_exptl_crystal_colour colorless
_exptl_crystal_density_diffrn 1.483
_exptl_crystal_density_method 'not measured'
_exptl_crystal_description 'transparent plate'
_exptl_crystal_F_000 392
_exptl_crystal_size_max 0.189
_exptl_crystal_size_mid 0.103
_exptl_crystal_size_min 0.04
_refine_diff_density_max 0.306
_refine_diff_density_min -0.332
_refine_diff_density_rms 0.057
_refine_ls_extinction_method none
_refine_ls_goodness_of_fit_ref 1.099
_refine_ls_hydrogen_treatment mixed
_refine_ls_matrix_type full
_refine_ls_number_parameters 284
_refine_ls_number_reflns 2950
_refine_ls_number_restraints 21
_refine_ls_restrained_S_all 1.096
_refine_ls_R_factor_all 0.0405
_refine_ls_R_factor_gt 0.0355
_refine_ls_shift/su_max 0.028
_refine_ls_shift/su_mean 0.002
_refine_ls_structure_factor_coef Fsqd
_refine_ls_weighting_details 'calc w=1/[\s^2^(Fo^2^)+(0.0582P)^2^+0.4921P] where P=(Fo^2^+2Fc^2^)/3'
_refine_ls_weighting_scheme calc
_refine_ls_wR_factor_gt 0.0943
_refine_ls_wR_factor_ref 0.1069
_reflns_number_gt 2671
_reflns_number_total 2950
_reflns_threshold_expression >2sigma(I)
_cod_data_source_file c2ce26307f.txt
_cod_data_source_block kaw129b
_cod_database_code 7208964

loop_
_symmetry_equiv_pos_as_xyz
'x, y, z'
'-x, -y, -z'

loop_
_atom_site_label
_atom_site_type_symbol
_atom_site_fract_x
_atom_site_fract_y
_atom_site_fract_z
_atom_site_U_iso_or_equiv
_atom_site_adp_type
_atom_site_occupancy
_atom_site_symmetry_multiplicity
_atom_site_calc_flag
_atom_site_refinement_flags
_atom_site_disorder_assembly
_atom_site_disorder_group
S1 S 0.78929(5) 0.23431(5) 0.24745(2) 0.02219(9) Uani 1 1 d D . .
O1 O 0.72732(17) 1.08163(16) -0.09582(7) 0.0313(3) Uani 1 1 d D . .
H4 H 0.721(3) 1.170(2) -0.1236(11) 0.038 Uiso 1 1 d D . .
O2 O 0.76770(18) 0.93454(16) -0.20709(7) 0.0327(3) Uani 1 1 d . . .
O3 O 1.22122(18) 0.79362(16) 0.30700(7) 0.0329(3) Uani 1 1 d D A .
H7 H 1.235(3) 0.880(2) 0.2745(11) 0.039 Uiso 1 1 d D . .
O4 O 1.23602(16) 0.62950(15) 0.19500(7) 0.0274(3) Uani 1 1 d . A .
O5 O 0.70784(17) 0.27155(17) 0.31776(7) 0.0278(3) Uani 0.9477(15) 1 d P A 1
O6 O 0.7198(2) 0.04919(16) 0.20874(8) 0.0325(3) Uani 0.9477(15) 1 d P A 1
N1 N 1.0266(2) 0.29619(18) 0.27548(8) 0.0225(3) Uani 0.9477(15) 1 d PD A 1
H1 H 1.079(2) 0.237(2) 0.2504(11) 0.027 Uiso 0.9477(15) 1 d PD A 1
C1 C 0.7499(2) 0.9409(2) -0.13360(10) 0.0251(4) Uani 1 1 d . . .
C2 C 0.7543(2) 0.7876(2) -0.08128(10) 0.0271(4) Uani 1 1 d . . .
H2 H 0.7760 0.6857 -0.1056 0.032 Uiso 1 1 calc R . .
C3 C 0.7291(2) 0.7853(2) -0.00158(10) 0.0268(4) Uani 1 1 d . . .
H3 H 0.7053 0.8878 0.0209 0.032 Uiso 1 1 calc R . .
C4 C 0.7346(2) 0.6407(2) 0.05505(10) 0.0236(3) Uani 1 1 d . . .
C5 C 0.7747(2) 0.4841(2) 0.03199(10) 0.0239(3) Uani 1 1 d . A .
H5 H 0.7937 0.4651 -0.0237 0.029 Uiso 1 1 calc R . .
C6 C 0.7868(2) 0.3575(2) 0.08945(10) 0.0228(3) Uani 1 1 d . . .
H6 H 0.8152 0.2523 0.0737 0.027 Uiso 1 1 calc R A .
C7 C 0.7572(2) 0.3852(2) 0.17067(9) 0.0208(3) Uani 1 1 d . A .
C8 C 0.7114(2) 0.5356(2) 0.19404(10) 0.0243(3) Uani 1 1 d . . .
H8 H 0.6882 0.5518 0.2493 0.029 Uiso 1 1 calc R A .
C9 C 0.6998(2) 0.6624(2) 0.13591(10) 0.0271(4) Uani 1 1 d . A .
H9 H 0.6677 0.7654 0.1516 0.033 Uiso 1 1 calc R . .
C10 C 1.2059(2) 0.6397(2) 0.26646(9) 0.0221(3) Uani 1 1 d D . .
C11 C 1.1453(2) 0.4739(2) 0.32195(10) 0.0215(4) Uani 0.9477(15) 1 d PD A 1
H11 H 1.0631 0.4985 0.3616 0.026 Uiso 0.9477(15) 1 calc PR A 1
C12 C 1.3336(2) 0.4659(2) 0.37376(10) 0.0272(4) Uani 1 1 d D . .
H12A H 1.4062 0.4210 0.3369 0.033 Uiso 1 1 calc R A 1
H12B H 1.4223 0.5939 0.3971 0.033 Uiso 1 1 calc R A 1
C13 C 1.2855(2) 0.3381(2) 0.44414(9) 0.0219(3) Uani 1 1 d . A .
C14 C 1.3320(2) 0.1788(2) 0.44568(10) 0.0265(4) Uani 1 1 d . . .
H14 H 1.3918 0.1492 0.4020 0.032 Uiso 1 1 calc R A .
C15 C 1.2906(2) 0.0628(2) 0.51150(12) 0.0314(4) Uani 1 1 d . A .
H15 H 1.3234 -0.0452 0.5126 0.038 Uiso 1 1 calc R . .
C16 C 1.2024(2) 0.1038(2) 0.57501(11) 0.0310(4) Uani 1 1 d . . .
H16 H 1.1730 0.0237 0.6194 0.037 Uiso 1 1 calc R A .
C17 C 1.1574(2) 0.2620(2) 0.57357(10) 0.0278(4) Uani 1 1 d . A .
H17 H 1.0969 0.2909 0.6172 0.033 Uiso 1 1 calc R . .
C18 C 1.1997(2) 0.3789(2) 0.50916(10) 0.0233(3) Uani 1 1 d . . .
H18 H 1.1698 0.4884 0.5094 0.028 Uiso 1 1 calc R A .
O5A O 0.610(4) 0.163(3) 0.2824(14) 0.033(6) Uani 0.0523(15) 1 d P A 2
O6A O 0.849(3) 0.099(3) 0.2025(14) 0.028(5) Uani 0.0523(15) 1 d P A 2
N1A N 0.955(2) 0.365(3) 0.3165(11) 0.0175(11) Uani 0.0523(15) 1 d PDU A 2
H1A H 0.930(7) 0.376(9) 0.3649(16) 0.021 Uiso 0.0523(15) 1 d PD A 2
C11A C 1.161(2) 0.451(3) 0.3054(15) 0.0362(11) Uani 0.0523(15) 1 d PDU A 2
H11A H 1.1722 0.3679 0.2602 0.043 Uiso 0.0523(15) 1 calc PR A 2

loop_
_atom_site_aniso_label
_atom_site_aniso_U_11
_atom_site_aniso_U_22
_atom_site_aniso_U_33
_atom_site_aniso_U_23
_atom_site_aniso_U_13
_atom_site_aniso_U_12
S1 0.02554(17) 0.01883(16) 0.02041(18) 0.00478(13) 0.00093(14) 0.00721(14)
O1 0.0445(6) 0.0309(6) 0.0224(6) 0.0094(4) 0.0078(5) 0.0177(5)
O2 0.0492(6) 0.0280(5) 0.0270(6) 0.0079(5) 0.0101(5) 0.0197(5)
O3 0.0534(6) 0.0238(5) 0.0273(6) 0.0091(4) 0.0151(5) 0.0180(5)
O4 0.0364(5) 0.0262(5) 0.0211(5) 0.0047(4) 0.0054(4) 0.0133(4)
O5 0.0269(6) 0.0334(6) 0.0234(6) 0.0090(5) 0.0065(5) 0.0107(5)
O6 0.0397(7) 0.0208(5) 0.0322(7) 0.0026(5) -0.0038(6) 0.0092(5)
N1 0.0278(6) 0.0201(6) 0.0209(7) 0.0010(5) 0.0010(5) 0.0114(5)
C1 0.0231(7) 0.0224(7) 0.0286(8) 0.0029(6) 0.0019(6) 0.0080(6)
C2 0.0285(7) 0.0256(7) 0.0279(8) 0.0043(6) 0.0040(6) 0.0113(6)
C3 0.0257(7) 0.0242(7) 0.0290(8) 0.0029(6) 0.0016(6) 0.0086(6)
C4 0.0193(7) 0.0234(7) 0.0248(8) 0.0037(6) -0.0012(6) 0.0060(6)
C5 0.0209(7) 0.0303(8) 0.0190(7) 0.0035(6) 0.0026(6) 0.0080(6)
C6 0.0229(7) 0.0231(7) 0.0225(7) 0.0014(6) 0.0012(6) 0.0096(6)
C7 0.0185(6) 0.0215(7) 0.0200(7) 0.0032(6) -0.0010(5) 0.0060(5)
C8 0.0282(7) 0.0247(7) 0.0202(7) 0.0017(6) 0.0024(6) 0.0107(6)
C9 0.0329(8) 0.0228(7) 0.0276(8) 0.0030(6) 0.0035(6) 0.0132(6)
C10 0.0221(7) 0.0225(7) 0.0215(7) 0.0034(6) 0.0012(6) 0.0088(6)
C11 0.0256(7) 0.0208(7) 0.0177(8) 0.0033(6) 0.0025(6) 0.0088(6)
C12 0.0259(7) 0.0303(8) 0.0240(8) 0.0086(6) 0.0028(6) 0.0090(6)
C13 0.0194(7) 0.0229(7) 0.0185(7) 0.0028(6) -0.0013(6) 0.0040(6)
C14 0.0211(7) 0.0276(8) 0.0293(8) -0.0024(6) 0.0028(6) 0.0081(6)
C15 0.0268(7) 0.0203(7) 0.0463(10) 0.0066(7) -0.0005(7) 0.0101(6)
C16 0.0212(7) 0.0333(8) 0.0301(9) 0.0135(7) -0.0018(6) 0.0025(7)
C17 0.0218(7) 0.0375(8) 0.0206(8) 0.0019(6) 0.0021(6) 0.0078(6)
C18 0.0205(7) 0.0236(7) 0.0248(8) 0.0006(6) -0.0018(6) 0.0092(6)
O5A 0.045(13) 0.022(10) 0.024(11) 0.012(9) 0.004(10) 0.006(10)
O6A 0.009(8) 0.046(12) 0.034(11) 0.019(9) 0.011(8) 0.012(8)
N1A 0.0176(12) 0.0175(13) 0.0175(13) 0.0013(9) 0.0025(8) 0.0068(8)
C11A 0.0361(13) 0.0363(13) 0.0363(14) 0.0026(9) 0.0057(8) 0.0139(8)

loop_
_atom_type_symbol
_atom_type_description
_atom_type_scat_dispersion_real
_atom_type_scat_dispersion_imag
_atom_type_scat_source
C C 0.0181 0.0091 'International Tables Vol C Tables 4.2.6.8 and 6.1.1.4'
H H 0.0000 0.0000 'International Tables Vol C Tables 4.2.6.8 and 6.1.1.4'
N N 0.0311 0.0180 'International Tables Vol C Tables 4.2.6.8 and 6.1.1.4'
O O 0.0492 0.0322 'International Tables Vol C Tables 4.2.6.8 and 6.1.1.4'
S S 0.3331 0.5567 'International Tables Vol C Tables 4.2.6.8 and 6.1.1.4'

loop_
_geom_angle_atom_site_label_1
_geom_angle_atom_site_label_2
_geom_angle_atom_site_label_3
_geom_angle
O6 S1 O5 120.49(8)
O5A S1 O6A 118.2(12)
O5A S1 N1A 107.3(11)
O6A S1 N1A 114.0(11)
O5A S1 N1 139.4(9)
O6 S1 N1 105.94(8)
O5 S1 N1 107.73(7)
O6A S1 N1 73.3(8)
O5A S1 C7 107.1(9)
O6 S1 C7 108.12(7)
O5 S1 C7 106.98(8)
O6A S1 C7 104.2(8)
N1A S1 C7 105.0(8)
N1 S1 C7 106.89(7)
C1 O1 H4 118.8(14)
C10 O3 H7 110.5(13)
C11 N1 S1 121.13(12)
C11 N1 H1 121.1(11)
S1 N1 H1 115.4(11)
O2 C1 O1 123.31(15)
O2 C1 C2 120.92(15)
O1 C1 C2 115.77(14)
C3 C2 C1 123.13(16)
C3 C2 H2 118.4
C1 C2 H2 118.4
C2 C3 C4 126.63(16)
C2 C3 H3 116.7
C4 C3 H3 116.7
C9 C4 C5 118.92(15)
C9 C4 C3 117.63(15)
C5 C4 C3 123.45(15)
C6 C5 C4 120.57(15)
C6 C5 H5 119.7
C4 C5 H5 119.7
C5 C6 C7 119.40(15)
C5 C6 H6 120.3
C7 C6 H6 120.3
C8 C7 C6 120.94(14)
C8 C7 S1 118.70(12)
C6 C7 S1 120.28(12)
C7 C8 C9 119.27(15)
C7 C8 H8 120.4
C9 C8 H8 120.4
C8 C9 C4 120.83(16)
C8 C9 H9 119.6
C4 C9 H9 119.6
O4 C10 O3 124.80(14)
O4 C10 C11A 111.2(11)
O3 C10 C11A 123.9(11)
O4 C10 C11 124.78(14)
O3 C10 C11 110.43(13)
N1 C11 C10 113.22(13)
N1 C11 C12 111.09(13)
C10 C11 C12 109.20(12)
N1 C11 H11 107.7
C10 C11 H11 107.7
C12 C11 H11 107.7
C13 C12 C11A 117.3(7)
C13 C12 C11 112.22(13)
C11A C12 C11 13.9(11)
C13 C12 H12A 109.2
C11A C12 H12A 95.4
C11 C12 H12A 109.2
C13 C12 H12B 109.2
C11A C12 H12B 116.6
C11 C12 H12B 109.2
H12A C12 H12B 107.9
C18 C13 C14 118.85(14)
C18 C13 C12 121.09(15)
C14 C13 C12 120.04(15)
C13 C14 C15 119.91(16)
C13 C14 H14 120.0
C15 C14 H14 120.0
C16 C15 C14 120.51(16)
C16 C15 H15 119.7
C14 C15 H15 119.7
C17 C16 C15 119.48(16)
C17 C16 H16 120.3
C15 C16 H16 120.3
C16 C17 C18 120.48(16)
C16 C17 H17 119.8
C18 C17 H17 119.8
C17 C18 C13 120.76(15)
C17 C18 H18 119.6
C13 C18 H18 119.6
C11A N1A S1 122.9(15)
C11A N1A H1A 116(4)
S1 N1A H1A 120(3)
N1A C11A C12 122.9(16)
N1A C11A C10 111.7(15)
C12 C11A C10 109.5(10)
N1A C11A H11A 103.4
C12 C11A H11A 103.4
C10 C11A H11A 103.4

loop_
_geom_bond_atom_site_label_1
_geom_bond_atom_site_label_2
_geom_bond_distance
S1 O5A 1.42(2)
S1 O6 1.4260(12)
S1 O5 1.4300(13)
S1 O6A 1.49(2)
S1 N1A 1.559(17)
S1 N1 1.6167(14)
S1 C7 1.7706(15)
O1 C1 1.314(2)
O1 H4 0.837(14)
O2 C1 1.220(2)
O3 C10 1.3082(19)
O3 H7 0.842(14)
O4 C10 1.2168(19)
N1 C11 1.4489(19)
N1 H1 0.831(14)
C1 C2 1.473(2)
C2 C3 1.331(2)
C2 H2 0.9500
C3 C4 1.465(2)
C3 H3 0.9500
C4 C9 1.390(2)
C4 C5 1.404(2)
C5 C6 1.379(2)
C5 H5 0.9500
C6 C7 1.391(2)
C6 H6 0.9500
C7 C8 1.385(2)
C8 C9 1.387(2)
C8 H8 0.9500
C9 H9 0.9500
C10 C11A 1.535(16)
C10 C11 1.537(2)
C11 C12 1.539(2)
C11 H11 1.0000
C12 C13 1.511(2)
C12 C11A 1.534(16)
C12 H12A 0.9900
C12 H12B 0.9900
C13 C18 1.388(2)
C13 C14 1.393(2)
C14 C15 1.395(2)
C14 H14 0.9500
C15 C16 1.380(3)
C15 H15 0.9500
C16 C17 1.379(3)
C16 H16 0.9500
C17 C18 1.381(2)
C17 H17 0.9500
C18 H18 0.9500
N1A H1A 0.840(19)
C11A H11A 1.0000

loop_
_geom_hbond_atom_site_label_D
_geom_hbond_atom_site_label_H
_geom_hbond_atom_site_label_A
_geom_hbond_distance_DH
_geom_hbond_distance_HA
_geom_hbond_distance_DA
_geom_hbond_angle_DHA
_geom_hbond_site_symmetry_A
O1 H4 O4 0.837(14) 1.902(15) 2.7214(16) 166(2) 2_775
O3 H7 O2 0.842(14) 1.818(15) 2.6545(16) 172(2) 2_775
N1 H1 O2 0.831(14) 2.194(15) 3.0148(19) 169.3(18) 2_765
C9 H9 O6 0.95 2.24 3.137(2) 157.3 1_565

loop_
_geom_torsion_atom_site_label_1
_geom_torsion_atom_site_label_2
_geom_torsion_atom_site_label_3
_geom_torsion_atom_site_label_4
_geom_torsion
O5A S1 N1 C11 -76.9(14)
O6 S1 N1 C11 -176.08(12)
O5 S1 N1 C11 -45.89(14)
O6A S1 N1 C11 169.0(9)
N1A S1 N1 C11 -25.0(11)
C7 S1 N1 C11 68.78(13)
O2 C1 C2 C3 -177.78(15)
O1 C1 C2 C3 2.6(2)
C1 C2 C3 C4 -178.89(14)
C2 C3 C4 C9 -178.48(15)
C2 C3 C4 C5 2.2(2)
C9 C4 C5 C6 -2.4(2)
C3 C4 C5 C6 176.96(14)
C4 C5 C6 C7 0.5(2)
C5 C6 C7 C8 1.4(2)
C5 C6 C7 S1 -175.50(11)
O5A S1 C7 C8 57.6(10)
O6 S1 C7 C8 146.45(12)
O5 S1 C7 C8 15.30(13)
O6A S1 C7 C8 -176.4(8)
N1A S1 C7 C8 -56.3(7)
N1 S1 C7 C8 -99.89(13)
O5A S1 C7 C6 -125.4(10)
O6 S1 C7 C6 -36.54(14)
O5 S1 C7 C6 -167.70(11)
O6A S1 C7 C6 0.6(8)
N1A S1 C7 C6 120.7(7)
N1 S1 C7 C6 77.12(13)
C6 C7 C8 C9 -1.5(2)
S1 C7 C8 C9 175.46(11)
C7 C8 C9 C4 -0.4(2)
C5 C4 C9 C8 2.3(2)
C3 C4 C9 C8 -177.09(14)
S1 N1 C11 C10 -82.09(16)
S1 N1 C11 C12 154.60(11)
O4 C10 C11 N1 -31.3(2)
O3 C10 C11 N1 148.96(14)
C11A C10 C11 N1 -45(2)
O4 C10 C11 C12 93.04(18)
O3 C10 C11 C12 -86.70(16)
C11A C10 C11 C12 79(2)
N1 C11 C12 C13 -68.23(18)
C10 C11 C12 C13 166.19(13)
N1 C11 C12 C11A 46(2)
C10 C11 C12 C11A -80(2)
C11A C12 C13 C18 -79.0(12)
C11 C12 C13 C18 -64.74(18)
C11A C12 C13 C14 102.7(12)
C11 C12 C13 C14 116.99(16)
C18 C13 C14 C15 0.5(2)
C12 C13 C14 C15 178.85(14)
C13 C14 C15 C16 0.5(2)
C14 C15 C16 C17 -0.8(2)
C15 C16 C17 C18 0.1(2)
C16 C17 C18 C13 1.0(2)
C14 C13 C18 C17 -1.3(2)
C12 C13 C18 C17 -179.54(14)
O5A S1 N1A C11A 175.0(18)
O6 S1 N1A C11A 74(2)
O5 S1 N1A C11A -174(2)
O6A S1 N1A C11A 42(2)
N1 S1 N1A C11A 27.5(12)
C7 S1 N1A C11A -71.3(19)
S1 N1A C11A C12 -138.9(18)
S1 N1A C11A C10 88(2)
C13 C12 C11A N1A 18(3)
C11 C12 C11A N1A -54(3)
C13 C12 C11A C10 152.4(10)
C11 C12 C11A C10 81(3)
O4 C10 C11A N1A -109.2(18)
O3 C10 C11A N1A 74.6(17)
C11 C10 C11A N1A 59(2)
O4 C10 C11A C12 111.2(15)
O3 C10 C11A C12 -65.1(17)
C11 C10 C11A C12 -81(3)
